data_2212176
loop_
_publ_author_name
'Uchida, Hinako'
'Downs, Robert T.'
'Thompson, Richard M.'

_publ_section_title
;
 Reinvestigation of eakerite,
 Ca~2~SnAl~2~Si~6~O~18~(OH)~2~&#x00B7;2H~2~O: H-atom positions by
 single-crystal X-ray diffraction and correlation with Raman
 spectroscopic data
;
_journal_coeditor_code HB2229
_journal_issue 2
_journal_name_full 'Acta Crystallographica Section E'
_journal_page_first i47
_journal_page_last i49
_journal_paper_doi 10.1107/S1600536807002000
_journal_volume 63
_journal_year 2007
_chemical_formula_iupac 'Ca2 Sn Al2 Si6 O18 (O H)2, 2H2 O'
_chemical_formula_moiety 'Al2 H2 O20 Si6 Sn, 2(H2 O), 2(Ca)'
_chemical_formula_sum 'Al2 Ca2 H6 O22 Si6 Sn'
_chemical_formula_weight 779.40
_chemical_name_common eakerite
_chemical_name_systematic
;
dicalcium tin dialuminosilicate dihydroxide dihydrate
;
_space_group_IT_number 14
_symmetry_cell_setting monoclinic
_symmetry_space_group_name_Hall '-P 2yab'
_symmetry_space_group_name_H-M 'P 1 21/a 1'
_atom_sites_solution_hydrogens geom
_atom_sites_solution_primary direct
_atom_sites_solution_secondary difmap
_audit_creation_method SHELXL-97
_cell_angle_alpha 90.00
_cell_angle_beta 101.293(2)
_cell_angle_gamma 90.00
_cell_formula_units_Z 2
_cell_length_a 15.8202(5)
_cell_length_b 7.6963(3)
_cell_length_c 7.4449(3)
_cell_measurement_temperature 293(2)
_cell_measurement_theta_max 39.8
_cell_measurement_theta_min 2.8
_cell_volume 888.92(6)
_computing_cell_refinement APEX2
_computing_data_collection 'APEX2 (Bruker, 1997)'
_computing_data_reduction 'SAINT (Bruker, 2005)'
_computing_molecular_graphics 'XTALDRAW (Downs & Hall-Wallace, 2003)'
_computing_publication_material 'SHELXTL (Bruker, 1997)'
_computing_structure_refinement 'SHELXL97 (Sheldrick, 1997)'
_computing_structure_solution 'SHELXS97 (Sheldrick, 1997)'
_diffrn_ambient_temperature 295(2)
_diffrn_measured_fraction_theta_full 0.998
_diffrn_measured_fraction_theta_max 0.998
_diffrn_measurement_device_type 'Bruker APEX2 CCD area-detector'
_diffrn_measurement_method '\f and \w'
_diffrn_radiation_monochromator graphite
_diffrn_radiation_source 'fine-focus sealed tube'
_diffrn_radiation_type MoK\a
_diffrn_radiation_wavelength 0.71073
_diffrn_reflns_av_R_equivalents 0.0344
_diffrn_reflns_av_sigmaI/netI 0.0342
_diffrn_reflns_limit_h_max 28
_diffrn_reflns_limit_h_min -25
_diffrn_reflns_limit_k_max 13
_diffrn_reflns_limit_k_min -13
_diffrn_reflns_limit_l_max 13
_diffrn_reflns_limit_l_min -12
_diffrn_reflns_number 24042
_diffrn_reflns_theta_full 39.79
_diffrn_reflns_theta_max 39.79
_diffrn_reflns_theta_min 2.79
_exptl_absorpt_coefficient_mu 2.638
_exptl_absorpt_correction_T_max 0.823
_exptl_absorpt_correction_T_min 0.776
_exptl_absorpt_correction_type multi-scan
_exptl_absorpt_process_details '(SADABS; Bruker, 2005)'
_exptl_crystal_colour colourless
_exptl_crystal_density_diffrn 2.912
_exptl_crystal_density_method 'not measured'
_exptl_crystal_description prism
_exptl_crystal_F_000 764
_exptl_crystal_size_max 0.096
_exptl_crystal_size_mid 0.087
_exptl_crystal_size_min 0.074
_refine_diff_density_max 0.877
_refine_diff_density_min -1.149
_refine_ls_extinction_method none
_refine_ls_goodness_of_fit_ref 1.050
_refine_ls_hydrogen_treatment refall
_refine_ls_matrix_type full
_refine_ls_number_parameters 163
_refine_ls_number_reflns 5432
_refine_ls_number_restraints 0
_refine_ls_restrained_S_all 1.050
_refine_ls_R_factor_all 0.0358
_refine_ls_R_factor_gt 0.0267
_refine_ls_shift/su_max 0.004
_refine_ls_shift/su_mean 0.000
_refine_ls_structure_factor_coef Fsqd
_refine_ls_weighting_details 'calc w=1/[\s^2^(Fo^2^)+(0.0266P)^2^+0.728P] where P=(Fo^2^+2Fc^2^)/3'
_refine_ls_weighting_scheme calc
_refine_ls_wR_factor_gt 0.0625
_refine_ls_wR_factor_ref 0.0656
_reflns_number_gt 4547
_reflns_number_total 5432
_reflns_threshold_expression I>2\s(I)
_cod_data_source_file hb2229.cif
_cod_data_source_block I
_cod_original_sg_symbol_H-M 'P 21/a'
_cod_database_code 2212176

loop_
_symmetry_equiv_pos_as_xyz
'x, y, z'
'x+1/2, -y+1/2, z'
'-x, -y, -z'
'-x+1/2, y+1/2, -z'

loop_
_atom_site_type_symbol
_atom_site_label
_atom_site_fract_x
_atom_site_fract_y
_atom_site_fract_z
_atom_site_U_iso_or_equiv
_atom_site_adp_type
_atom_site_calc_flag
_atom_site_refinement_flags
_atom_site_occupancy
Sn Sn 0.0000 0.0000 0.0000 0.00651(3) Uani d S 1
Ca Ca 0.300365(19) 0.31104(4) 0.00225(4) 0.00876(5) Uani d . 1
Si Si1 0.45531(5) 0.16988(5) 0.71316(6) 0.00629(7) Uani d . 1
Si Si2 0.16629(3) 0.14507(3) 0.30892(6) 0.00636(7) Uani d . 1
Si Si3 0.49337(3) 0.21803(5) 0.33559(6) 0.00616(7) Uani d . 1
Al Al 0.27068(3) 0.02215(6) 0.68283(6) 0.00660(8) Uani d . 1
O O1 0.01960(7) 0.19958(15) -0.16104(16) 0.01086(19) Uani d . 1
O O2 0.50547(8) -0.01656(15) 0.72868(18) 0.0129(2) Uani d . 1
O O3 0.21455(7) 0.30912(14) 0.23632(15) 0.00992(18) Uani d . 1
O O4 0.12298(7) 0.02274(14) 0.14054(17) 0.00820(17) Uani d . 1
O O5 0.36271(7) 0.14553(15) -0.23084(15) 0.00947(18) Uani d . 1
O O6 0.44680(7) 0.33291(15) 0.16450(15) 0.00886(18) Uani d . 1
O O7 0.23642(7) 0.03515(16) 0.44934(15) 0.01008(19) Uani d . 1
O O8 0.31937(8) 0.00282(18) 0.1518(2) 0.0146(2) Uani d . 1
O O9 0.20206(7) 0.10401(16) -0.18049(16) 0.01123(19) Uani d . 1
O O10 0.43954(7) 0.22846(17) 0.49792(15) 0.0120(2) Uani d . 1
O O11 0.09213(7) 0.22090(16) 0.41285(15) 0.01080(19) Uani d . 1
H H81 0.316(3) 0.002(5) 0.239(6) 0.067(15) Uiso d . 1
H H82 0.363(2) -0.025(4) 0.140(4) 0.029(8) Uiso d . 1
H H9 0.150(2) 0.116(5) -0.204(5) 0.046(9) Uiso d . 1

loop_
_atom_site_aniso_label
_atom_site_aniso_U_11
_atom_site_aniso_U_22
_atom_site_aniso_U_33
_atom_site_aniso_U_12
_atom_site_aniso_U_13
_atom_site_aniso_U_23
Sn 0.00652(5) 0.00640(5) 0.00631(5) -0.00026(4) 0.00054(4) 0.00031(4)
Ca 0.00858(11) 0.00888(12) 0.00905(11) -0.00034(9) 0.00227(9) -0.00044(9)
Si1 0.00629(15) 0.00606(16) 0.00660(15) -0.00021(12) 0.00144(12) -0.00056(12)
Si2 0.00589(15) 0.00666(16) 0.00618(15) 0.00003(12) 0.00030(12) 0.00033(12)
Si3 0.00625(15) 0.00615(16) 0.00606(15) 0.00018(12) 0.00114(12) 0.00105(12)
Al 0.00669(17) 0.00700(19) 0.00594(17) 0.00023(14) 0.00081(14) 0.00031(14)
O1 0.0092(4) 0.0108(5) 0.0128(5) -0.0021(4) 0.0026(4) -0.0054(4)
O2 0.0121(5) 0.0068(5) 0.0190(5) 0.0018(4) 0.0009(4) -0.0015(4)
O3 0.0126(5) 0.0072(4) 0.0104(4) 0.0021(4) 0.0035(4) 0.0010(3)
O4 0.0073(4) 0.0089(5) 0.0077(4) -0.0004(3) -0.0005(3) 0.0025(3)
O5 0.0078(4) 0.0111(5) 0.0101(4) -0.0028(3) 0.0030(3) -0.0016(4)
O6 0.0085(4) 0.0098(4) 0.0077(4) -0.0001(3) 0.0002(3) 0.0035(3)
O7 0.0098(4) 0.0120(5) 0.0076(4) -0.0023(4) -0.0005(3) -0.0009(3)
O8 0.0095(5) 0.0180(6) 0.0157(5) -0.0009(4) 0.0012(4) 0.0001(5)
O9 0.0075(4) 0.0146(5) 0.0117(5) 0.0013(4) 0.0020(4) -0.0014(4)
O10 0.0105(4) 0.0186(6) 0.0076(4) 0.0010(4) 0.0035(4) 0.0019(4)
O11 0.0078(4) 0.0147(5) 0.0097(4) -0.0024(4) 0.0011(3) 0.0024(4)

loop_
_atom_type_symbol
_atom_type_description
_atom_type_scat_dispersion_real
_atom_type_scat_dispersion_imag
_atom_type_scat_source
O O 0.0106 0.0060 'International Tables Vol C Tables 4.2.6.8 and 6.1.1.4'
H H 0.0000 0.0000 'International Tables Vol C Tables 4.2.6.8 and 6.1.1.4'
Al Al 0.0645 0.0514 'International Tables Vol C Tables 4.2.6.8 and 6.1.1.4'
Si Si 0.0817 0.0704 'International Tables Vol C Tables 4.2.6.8 and 6.1.1.4'
Ca Ca 0.2262 0.3064 'International Tables Vol C Tables 4.2.6.8 and 6.1.1.4'
Sn Sn -0.6537 1.4246 'International Tables Vol C Tables 4.2.6.8 and 6.1.1.4'

loop_
_geom_angle_atom_site_label_1
_geom_angle_atom_site_label_2
_geom_angle_atom_site_label_3
_geom_angle_site_symmetry_1
_geom_angle_site_symmetry_3
_geom_angle
_geom_angle_publ_flag
O1 Sn O1 3 . 180.0 ?
O1 Sn O4 . . 89.85(5) ?
O1 Sn O4 3 . 90.15(5) ?
O1 Sn O4 . 3 90.15(5) ?
O1 Sn O4 3 3 89.85(5) ?
O4 Sn O4 . 3 180.0 ?
O1 Sn O6 . 4_545 89.64(5) ?
O1 Sn O6 3 4_545 90.36(5) ?
O4 Sn O6 3 2_455 84.18(4) ?
O4 Sn O6 . 2_455 95.83(4) ?
O1 Sn O6 . 2_455 90.36(5) ?
O1 Sn O6 3 2_455 89.64(5) ?
O4 Sn O6 3 4_545 95.82(4) ?
O4 Sn O6 . 4_545 84.17(4) ?
O6 Sn O6 . 3 180.0 ?
O6 Ca O4 . 4 69.73(4) ?
O6 Ca O3 . . 105.16(4) ?
O4 Ca O3 4 . 136.85(4) ?
O6 Ca O9 . . 140.52(4) ?
O4 Ca O9 4 . 121.16(4) ?
O3 Ca O9 . . 90.65(4) ?
O6 Ca O8 . 4 139.53(4) ?
O4 Ca O8 4 4 78.40(4) ?
O3 Ca O8 . 4 81.46(5) ?
O9 Ca O8 . 4 77.70(4) ?
O6 Ca O5 . . 84.96(4) ?
O4 Ca O5 4 . 74.74(4) ?
O3 Ca O5 . . 148.40(4) ?
O9 Ca O5 . . 64.98(4) ?
O8 Ca O5 4 . 110.41(4) ?
O6 Ca O8 . . 80.21(4) ?
O4 Ca O8 4 . 141.18(4) ?
O3 Ca O8 . . 73.77(4) ?
O9 Ca O8 . . 69.70(4) ?
O8 Ca O8 . 4 138.27(3) ?
O5 Ca O8 . . 78.78(4) ?
O6 Ca O9 . 4 78.06(4) ?
O4 Ca O9 4 4 72.48(4) ?
O3 Ca O9 . 4 64.71(4) ?
O9 Ca O9 . 4 140.50(2) ?
O8 Ca O9 4 4 68.83(4) ?
O5 Ca O9 . 4 146.62(4) ?
O8 Ca O9 . 4 125.27(4) ?
O1 Si1 O5 2_556 1_556 115.38(6) ?
O1 Si1 O2 2_556 . 105.47(7) ?
O5 Si1 O2 1_556 . 109.48(7) ?
O1 Si1 O10 2_556 . 111.02(7) ?
O5 Si1 O10 1_556 . 108.28(6) ?
O2 Si1 O10 . . 106.88(7) ?
O7 Si2 O4 . . 109.44(6) ?
O7 Si2 O3 . . 108.44(6) ?
O4 Si2 O3 . . 110.62(6) ?
O7 Si2 O11 . . 110.36(6) ?
O4 Si2 O11 . . 110.00(6) ?
O3 Si2 O11 . . 107.95(6) ?
O6 Si3 O10 . . 109.86(6) ?
O6 Si3 O2 . 3_656 108.78(7) ?
O10 Si3 O2 . 3_656 107.86(7) ?
O6 Si3 O11 . 2 112.42(6) ?
O10 Si3 O11 . 2 109.44(6) ?
O2 Si3 O11 3_656 2 108.35(7) ?
O7 Al O9 . 1_556 117.37(6) ?
O7 Al O3 . 4_546 113.42(6) ?
O9 Al O3 1_556 4_546 101.22(6) ?
O7 Al O5 . 1_556 114.46(6) ?
O9 Al O5 1_556 1_556 99.07(6) ?
O3 Al O5 4_546 1_556 109.69(6) ?
Si1 O1 Sn 2_454 . 132.54(7) ?
Si3 O2 Si1 3_656 . 148.39(9) y
Si2 O3 Al . 4_556 130.99(7) y
Si2 O3 Ca . . 127.91(6) ?
Al O3 Ca 4_556 . 100.79(5) ?
Si2 O4 Sn . . 132.17(6) ?
Si2 O4 Ca . 4_545 124.55(6) ?
Sn O4 Ca . 4_545 103.28(4) ?
Si1 O5 Al 1_554 1_554 134.50(7) y
Si1 O5 Ca 1_554 . 128.43(6) ?
Al O5 Ca 1_554 . 96.78(5) ?
Si3 O6 Sn . 2 129.51(6) ?
Si3 O6 Ca . . 127.47(6) ?
Sn O6 Ca 2 . 102.15(4) ?
Si2 O7 Al . . 136.77(8) y
Ca O8 Ca . 4_545 109.11(5) ?
Ca O8 H81 4_545 . 104(4) ?
Ca O8 H81 . . 114(3) ?
Ca O8 H82 4_545 . 114(2) ?
Ca O8 H82 . . 104(2) ?
H81 O8 H82 . . 111(4) ?
Al O9 Ca 1_554 . 99.16(5) ?
Al O9 Ca 1_554 4_545 93.27(5) ?
Ca O9 Ca . 4_545 110.47(4) ?
Al O9 H9 1_554 . 129(2) ?
Ca O9 H9 . . 124(2) ?
Ca O9 H9 4_545 . 95(2) ?
Si3 O10 Si1 . . 136.01(8) y
Si3 O11 Si2 2_455 . 131.70(8) y

loop_
_geom_bond_atom_site_label_1
_geom_bond_atom_site_label_2
_geom_bond_site_symmetry_2
_geom_bond_distance
_geom_bond_publ_flag
Sn O1 3 2.0096(11) ?
Sn O1 . 2.0096(11) y
Sn O4 . 2.0281(11) y
Sn O4 3 2.0281(11) y
Sn O6 4_545 2.0653(11) ?
Sn O6 2_455 2.0653(11) ?
Ca O6 . 2.3997(11) y
Ca O4 4 2.4001(11) y
Ca O3 . 2.4097(11) y
Ca O9 . 2.4454(12) y
Ca O8 4 2.4962(14) y
Ca O5 . 2.5055(11) y
Ca O8 . 2.6126(14) y
Ca O9 4 2.6203(13) y
Si1 O1 2_556 1.5962(12) y
Si1 O5 1_556 1.6106(11) y
Si1 O2 . 1.6327(12) y
Si1 O10 . 1.6361(12) y
Si2 O7 . 1.6080(12) y
Si2 O4 . 1.6096(11) y
Si2 O3 . 1.6220(12) y
Si2 O11 . 1.6344(12) y
Si3 O6 . 1.6060(11) y
Si3 O10 . 1.6110(12) y
Si3 O2 3_656 1.6238(12) y
Si3 O11 2 1.6251(12) y
Al O7 . 1.7195(12) y
Al O9 1_556 1.7445(12) y
Al O3 4_546 1.7463(12) y
Al O5 1_556 1.7517(12) y
O2 Si3 3_656 1.6239(12) ?
O3 Al 4_556 1.7464(12) ?
O3 Ca . 2.4096(11) ?
O7 Al . 1.7194(12) ?
O8 Ca . 2.6126(14) ?
O8 H81 . 0.67(5) ?
O8 H82 . 0.74(3) ?
O9 Ca 4_545 2.6203(13) ?
O9 H9 . 0.81(3) ?
O10 Si1 . 1.6361(12) ?
O11 Si3 2_455 1.6251(12) ?

loop_
_geom_hbond_atom_site_label_D
_geom_hbond_atom_site_label_H
_geom_hbond_atom_site_label_A
_geom_hbond_site_symmetry_A
_geom_hbond_distance_DH
_geom_hbond_distance_HA
_geom_hbond_distance_DA
_geom_hbond_angle_DHA
O8 H82 O2 3_656 0.74(3) 2.14(3) 2.7415(18) 138(3)
O8 H81 O7 . 0.66(4) 2.21(5) 2.7981(18) 150(5)
O9 H9 O1 . 0.81(3) 2.24(3) 3.0096(16) 157(3)

loop_
_cod_related_entry_id
_cod_related_entry_database
_cod_related_entry_code
1 AMCSD 0010472
